data_7707754
loop_
_publ_author_name
'Gruhne, Michael S.'
'Lenz, Tobias'
'R\"osch, Markus'
'Lommel, Marcus'
'Wurzenberger, Maximilian H. H.'
'Klap\"otke, Thomas M'
'Stierstorfer, J\"org'

_publ_section_title
;
 Nitratoethyl-5H-tetrazoles: improving the oxygen balance through
 application of organic nitrates in energetic coordination compounds.
;
_journal_issue 31
_journal_name_full 'Dalton transactions (Cambridge, England : 2003)'
_journal_page_first 10811
_journal_page_last 10825
_journal_paper_doi 10.1039/d1dt01898a
_journal_volume 50
_journal_year 2021
_chemical_formula_sum 'C30 H34 Cu N36 O36'
_chemical_formula_weight 1538.47
_chemical_name_common
;          
trinitrophloroglucinato tetrakis(2-nitratoethyl-5H-tetrazole) copper(II) 
di(2-nitratoethyl-5H-tetrazole)
;
_chemical_name_systematic
;
trinitrophloroglucinato tetrakis(2-nitratoethyl-5H-tetrazole) copper(II) 
di(2-nitratoethyl-5H-tetrazole)
;
_space_group_IT_number 2
_space_group_name_Hall '-P 1'
_space_group_name_H-M_alt 'P -1'
_symmetry_cell_setting triclinic
_symmetry_Int_Tables_number 2
_symmetry_space_group_name_Hall '-P 1'
_symmetry_space_group_name_H-M 'P -1'
_atom_sites_solution_hydrogens geom
_atom_sites_solution_primary difmap
_audit_creation_date 2020-10-17
_audit_creation_method SHELXL-2018/3
_audit_update_record
;
2021-05-17 deposited with the CCDC.	2021-06-29 downloaded from the CCDC.
;
_cell_angle_alpha 101.080(5)
_cell_angle_beta 103.168(5)
_cell_angle_gamma 107.579(6)
_cell_formula_units_Z 1
_cell_length_a 8.4568(6)
_cell_length_b 11.2204(8)
_cell_length_c 16.7588(10)
_cell_measurement_reflns_used 2541
_cell_measurement_temperature 123(2)
_cell_measurement_theta_max 25.0820
_cell_measurement_theta_min 2.0580
_cell_volume 1416.56(19)
_computing_cell_refinement 'CrysAlisPro 1.171.40.82a (Rigaku OD, 2020)'
_computing_data_collection 'CrysAlisPro 1.171.40.82a (Rigaku OD, 2020)'
_computing_data_reduction 'CrysAlisPro 1.171.40.82a (Rigaku OD, 2020)'
_computing_molecular_graphics 'Diamond 2.1c, Crystal Impact GbR'
_computing_publication_material 'Microsoft Word 2016'
_computing_structure_refinement 'SHELXL-2018/3 (Sheldrick, 2018)'
_computing_structure_solution 'SHELXT 2018/2 (Sheldrick, 2018)'
_diffrn_ambient_temperature 123(2)
_diffrn_detector 'CCD plate'
_diffrn_detector_area_resol_mean 15.9809
_diffrn_detector_type Sapphire3
_diffrn_measured_fraction_theta_full 0.999
_diffrn_measured_fraction_theta_max 0.999
_diffrn_measurement_details
;
List of Runs (angles in degrees, time in seconds):

  # Type    Start    End  Width  t~exp~   \w     \q     \k     \f   Frames
#--------------------------------------------------------------------------
  1  \w    -14.00  44.00   1.00    5.00    --  -28.70  38.00 -90.00   58
  2  \w    -55.00 -27.00   1.00    5.00    --  -28.70  38.00 -90.00   28
  3  \w    -59.00  36.00   1.00    5.00    --  -28.70  77.00  60.00   95
  4  \w    -57.00  38.00   1.00    5.00    --  -28.70  78.00 140.00   95
  5  \w      6.00 100.00   1.00    5.00    --   29.64  57.00-150.00   94
  6  \w      6.00  99.00   1.00    5.00    --   29.64  57.00  30.00   93
  7  \w      6.00  97.00   1.00    5.00    --   29.64  57.00 -60.00   91
  8  \w    -40.00  44.00   1.00    5.00    --   29.64 -57.00 -30.00   84
  9  \w    -32.00  -3.00   1.00    5.00    --   29.64 128.00 -26.97   29
 10  \w      6.00  99.00   1.00    5.00    --   29.64  57.00 120.00   93
 11  \w    -31.00  -2.00   1.00    5.00    --   29.64 126.00-127.22   29
 12  \w    -14.00  74.00   1.00    5.00    --   29.64 -99.00 -90.00   88
;
_diffrn_measurement_device 'four-circle diffractometer'
_diffrn_measurement_device_type 'Xcalibur, Sapphire3'
_diffrn_measurement_method '\w scans'
_diffrn_orient_matrix_UB_11 -0.0886967000
_diffrn_orient_matrix_UB_12 -0.0064128000
_diffrn_orient_matrix_UB_13 -0.0083472000
_diffrn_orient_matrix_UB_21 -0.0225163000
_diffrn_orient_matrix_UB_22 -0.0512915000
_diffrn_orient_matrix_UB_23 -0.0375264000
_diffrn_orient_matrix_UB_31 -0.0127989000
_diffrn_orient_matrix_UB_32 -0.0458565000
_diffrn_orient_matrix_UB_33 0.0239511000
_diffrn_radiation_monochromator graphite
_diffrn_radiation_probe x-ray
_diffrn_radiation_type MoK\a
_diffrn_radiation_wavelength 0.71073
_diffrn_reflns_av_R_equivalents 0.0866
_diffrn_reflns_av_sigmaI/netI 0.2028
_diffrn_reflns_av_unetI/netI 0.1001
_diffrn_reflns_Laue_measured_fraction_full 0.999
_diffrn_reflns_Laue_measured_fraction_max 0.999
_diffrn_reflns_limit_h_max 10
_diffrn_reflns_limit_h_min -10
_diffrn_reflns_limit_k_max 14
_diffrn_reflns_limit_k_min -14
_diffrn_reflns_limit_l_max 20
_diffrn_reflns_limit_l_min -20
_diffrn_reflns_number 21342
_diffrn_reflns_point_group_measured_fraction_full 0.999
_diffrn_reflns_point_group_measured_fraction_max 0.999
_diffrn_reflns_theta_full 25.242
_diffrn_reflns_theta_max 26.372
_diffrn_reflns_theta_min 1.984
_diffrn_source 'fine-focus sealed X-ray tube'
_exptl_absorpt_coefficient_mu 0.524
_exptl_absorpt_correction_T_max 1.00000
_exptl_absorpt_correction_T_min 0.95373
_exptl_absorpt_correction_type multi-scan
_exptl_absorpt_process_details
;
CrysAlisPro 1.171.40.82a (Rigaku Oxford Diffraction, 2020)
Empirical absorption correction using spherical harmonics,
implemented in SCALE3 ABSPACK scaling algorithm.
;
_exptl_crystal_colour green
_exptl_crystal_density_diffrn 1.803
_exptl_crystal_description platelet
_exptl_crystal_F_000 783
_exptl_crystal_size_max 0.382
_exptl_crystal_size_mid 0.304
_exptl_crystal_size_min 0.058
_refine_diff_density_max 0.720
_refine_diff_density_min -0.484
_refine_diff_density_rms 0.086
_refine_ls_extinction_method none
_refine_ls_goodness_of_fit_ref 1.021
_refine_ls_hydrogen_treatment constr
_refine_ls_matrix_type full
_refine_ls_number_parameters 468
_refine_ls_number_reflns 5794
_refine_ls_number_restraints 0
_refine_ls_restrained_S_all 1.021
_refine_ls_R_factor_all 0.0967
_refine_ls_R_factor_gt 0.0534
_refine_ls_shift/su_max 0.000
_refine_ls_shift/su_mean 0.000
_refine_ls_structure_factor_coef Fsqd
_refine_ls_weighting_details 'w=1/[\s^2^(Fo^2^)+(0.0299P)^2^] where P=(Fo^2^+2Fc^2^)/3'
_refine_ls_weighting_scheme calc
_refine_ls_wR_factor_gt 0.0963
_refine_ls_wR_factor_ref 0.1184
_reflns_Friedel_coverage 0.000
_reflns_number_gt 3757
_reflns_number_total 5794
_reflns_threshold_expression 'I > 2\s(I)'
_cod_data_source_file d1dt01898a2.cif
_cod_data_source_block px372
_cod_depositor_comments 'Adding full bibliography for 7707739--7707758.cif.'
_cod_original_cell_volume 1416.55(18)
_cod_database_code 7707754
_shelx_space_group_comment
;
The symmetry employed for this shelxl refinement is uniquely defined
by the following loop, which should always be used as a source of
symmetry information in preference to the above space-group names.
They are only intended as comments.
;
_shelx_estimated_absorpt_t_min 0.825
_shelx_estimated_absorpt_t_max 0.970

loop_
_space_group_symop_operation_xyz
'x, y, z'
'-x, -y, -z'

loop_
_atom_site_label
_atom_site_type_symbol
_atom_site_fract_x
_atom_site_fract_y
_atom_site_fract_z
_atom_site_U_iso_or_equiv
_atom_site_adp_type
_atom_site_occupancy
_atom_site_site_symmetry_order
_atom_site_calc_flag
_atom_site_refinement_flags_posn
_atom_site_refinement_flags_adp
_atom_site_refinement_flags_occupancy
_atom_site_disorder_assembly
_atom_site_disorder_group
Cu4 Cu 0.500000 0.500000 0.500000 0.01758(17) Uani 1 2 d S . P . .
O4 O 0.4852(3) 0.9544(2) 0.32791(14) 0.0214(6) Uani 1 1 d . . . . .
H4 H 0.533256 1.025908 0.319143 0.032 Uiso 1 1 calc R U . . .
O5 O 0.7194(3) 1.1797(2) 0.36650(15) 0.0247(6) Uani 1 1 d . . . . .
O9 O 0.7497(3) 0.8939(2) 0.68806(14) 0.0211(6) Uani 1 1 d . . . . .
O1 O 0.5296(3) 0.7173(2) 0.52616(14) 0.0187(6) Uani 1 1 d . . . . .
O8 O 0.9980(3) 0.9349(2) 0.66279(15) 0.0236(6) Uani 1 1 d . . . . .
O7 O 0.9901(3) 1.1168(2) 0.57902(15) 0.0208(6) Uani 1 1 d . . . . .
H7 H 1.018863 1.177063 0.556186 0.031 Uiso 1 1 calc R U . . .
O10 O 0.1881(3) 0.2078(2) 0.81162(15) 0.0242(6) Uani 1 1 d . . . . .
O6 O 0.9523(3) 1.2468(2) 0.47564(15) 0.0229(6) Uani 1 1 d . . . . .
O13 O 0.1226(3) 0.3758(2) 0.17561(15) 0.0254(6) Uani 1 1 d . . . . .
O12 O 0.3264(3) 0.0664(2) 0.79870(16) 0.0271(6) Uani 1 1 d . . . . .
N8 N 0.3123(4) 0.4516(3) 0.70016(17) 0.0173(7) Uani 1 1 d . . . . .
N15 N 0.2526(3) 0.4521(3) 0.42903(17) 0.0159(6) Uani 1 1 d . . . . .
N6 N 0.8409(4) 0.9164(3) 0.64093(17) 0.0175(7) Uani 1 1 d . . . . .
O15 O 0.3099(4) 0.4654(3) 0.11515(17) 0.0397(8) Uani 1 1 d . . . . .
O2 O 0.2216(3) 0.7414(3) 0.37966(18) 0.0365(7) Uani 1 1 d . . . . .
N5 N 0.8058(4) 1.1603(3) 0.43131(18) 0.0197(7) Uani 1 1 d . . . . .
N4 N 0.3573(4) 0.7372(3) 0.36882(18) 0.0180(7) Uani 1 1 d . . . . .
O11 O 0.1527(4) 0.0571(3) 0.87693(17) 0.0356(7) Uani 1 1 d . . . . .
N12 N -0.0067(4) 0.4592(3) 0.37407(18) 0.0209(7) Uani 1 1 d . . . . .
N13 N 0.0296(4) 0.3716(3) 0.32355(18) 0.0181(7) Uani 1 1 d . . . . .
N7 N 0.4065(4) 0.5774(3) 0.73705(18) 0.0193(7) Uani 1 1 d . . . . .
O3 O 0.3644(3) 0.6523(3) 0.31396(17) 0.0397(8) Uani 1 1 d . . . . .
O14 O 0.2016(4) 0.2533(3) 0.08256(18) 0.0432(8) Uani 1 1 d . . . . .
N14 N 0.1828(4) 0.3641(3) 0.35361(18) 0.0190(7) Uani 1 1 d . . . . .
O18 O 0.4461(4) 1.0920(3) 0.19169(18) 0.0411(8) Uani 1 1 d . . . . .
N10 N 0.4186(3) 0.5093(3) 0.60607(17) 0.0179(7) Uani 1 1 d . . . . .
N11 N 0.2276(4) 0.1010(3) 0.8304(2) 0.0251(7) Uani 1 1 d . . . . .
N9 N 0.3143(4) 0.4070(3) 0.62226(18) 0.0198(7) Uani 1 1 d . . . . .
N16 N 0.2167(4) 0.3614(4) 0.1190(2) 0.0300(8) Uani 1 1 d . . . . .
O16 O 0.2986(4) 0.9646(3) 0.05821(19) 0.0489(8) Uani 1 1 d . . . . .
N18 N 0.2695(4) 0.7031(3) 0.05031(19) 0.0298(8) Uani 1 1 d . . . . .
C6 C 0.7584(4) 0.9221(3) 0.5562(2) 0.0150(7) Uani 1 1 d . . . . .
N20 N 0.2233(5) 0.5793(3) -0.0705(2) 0.0356(9) Uani 1 1 d . . . . .
O17 O 0.5421(5) 1.1239(3) 0.0861(2) 0.0614(10) Uani 1 1 d . . . . .
N19 N 0.1459(4) 0.6312(3) -0.0211(2) 0.0344(8) Uani 1 1 d . . . . .
C5 C 0.8350(4) 1.0294(3) 0.5311(2) 0.0161(8) Uani 1 1 d . . . . .
N17 N 0.4266(4) 0.7032(3) 0.0513(2) 0.0317(8) Uani 1 1 d . . . . .
C4 C 0.7419(4) 1.0471(3) 0.4539(2) 0.0164(8) Uani 1 1 d . . . . .
N21 N 0.4403(5) 1.0695(4) 0.1181(2) 0.0400(9) Uani 1 1 d . . . . .
C1 C 0.5977(4) 0.8181(3) 0.5053(2) 0.0167(8) Uani 1 1 d . . . . .
C3 C 0.5807(4) 0.9481(3) 0.4010(2) 0.0177(8) Uani 1 1 d . . . . .
C10 C 0.1374(4) 0.5080(3) 0.4401(2) 0.0192(8) Uani 1 1 d . . . . .
H10 H 0.156425 0.574908 0.489447 0.023 Uiso 1 1 calc R U . . .
C9 C 0.2865(4) 0.2680(3) 0.7601(2) 0.0202(8) Uani 1 1 d . . . . .
H9A H 0.269589 0.203673 0.706489 0.024 Uiso 1 1 calc R U . . .
H9B H 0.412374 0.308870 0.791897 0.024 Uiso 1 1 calc R U . . .
C7 C 0.4702(4) 0.6104(4) 0.6762(2) 0.0196(8) Uani 1 1 d . . . . .
H7A H 0.544236 0.696048 0.681363 0.023 Uiso 1 1 calc R U . . .
C2 C 0.5205(4) 0.8388(3) 0.4264(2) 0.0152(7) Uani 1 1 d . . . . .
C11 C -0.0902(4) 0.2889(4) 0.2386(2) 0.0205(8) Uani 1 1 d . . . . .
H11A H -0.161152 0.336215 0.213641 0.025 Uiso 1 1 calc R U . . .
H11B H -0.170222 0.208626 0.244772 0.025 Uiso 1 1 calc R U . . .
C8 C 0.2099(4) 0.3696(3) 0.7424(2) 0.0203(8) Uani 1 1 d . . . . .
H8A H 0.087550 0.326155 0.705393 0.024 Uiso 1 1 calc R U . . .
H8B H 0.211142 0.424088 0.796716 0.024 Uiso 1 1 calc R U . . .
C12 C 0.0085(5) 0.2531(3) 0.1797(2) 0.0219(8) Uani 1 1 d . . . . .
H12A H 0.076938 0.202726 0.202488 0.026 Uiso 1 1 calc R U . . .
H12B H -0.072346 0.200278 0.122327 0.026 Uiso 1 1 calc R U . . .
C13 C 0.3919(5) 0.6251(4) -0.0250(3) 0.0339(10) Uani 1 1 d . . . . .
H13 H 0.478167 0.603446 -0.045784 0.041 Uiso 1 1 calc R U . . .
C14 C 0.2369(6) 0.7810(5) 0.1219(3) 0.0439(12) Uani 1 1 d . . . . .
H14A H 0.344051 0.819645 0.171400 0.053 Uiso 1 1 calc R U . . .
H14B H 0.144221 0.723774 0.139088 0.053 Uiso 1 1 calc R U . . .
C15 C 0.1821(6) 0.8882(5) 0.0970(3) 0.0505(13) Uani 1 1 d . . . . .
H15A H 0.062824 0.849244 0.056169 0.061 Uiso 1 1 calc R U . . .
H15B H 0.178762 0.946751 0.148417 0.061 Uiso 1 1 calc R U . . .

loop_
_atom_site_aniso_label
_atom_site_aniso_U_11
_atom_site_aniso_U_22
_atom_site_aniso_U_33
_atom_site_aniso_U_23
_atom_site_aniso_U_13
_atom_site_aniso_U_12
Cu4 0.0170(3) 0.0204(4) 0.0161(3) 0.0060(3) 0.0055(3) 0.0069(3)
O4 0.0251(14) 0.0221(15) 0.0176(13) 0.0109(11) 0.0033(11) 0.0083(12)
O5 0.0271(14) 0.0249(15) 0.0253(15) 0.0135(12) 0.0068(12) 0.0109(12)
O9 0.0241(14) 0.0238(15) 0.0187(13) 0.0077(11) 0.0107(11) 0.0092(12)
O1 0.0200(13) 0.0161(14) 0.0216(14) 0.0085(11) 0.0075(11) 0.0057(11)
O8 0.0174(14) 0.0282(16) 0.0241(14) 0.0075(12) 0.0029(11) 0.0093(12)
O7 0.0189(13) 0.0165(14) 0.0253(14) 0.0080(11) 0.0062(11) 0.0031(11)
O10 0.0275(14) 0.0217(15) 0.0304(15) 0.0137(12) 0.0138(12) 0.0106(12)
O6 0.0230(14) 0.0148(14) 0.0255(14) 0.0050(11) 0.0064(12) 0.0005(12)
O13 0.0288(15) 0.0227(15) 0.0233(14) 0.0054(11) 0.0126(12) 0.0049(12)
O12 0.0204(14) 0.0254(16) 0.0350(16) 0.0076(12) 0.0067(12) 0.0097(12)
N8 0.0166(15) 0.0191(17) 0.0146(15) 0.0034(13) 0.0041(13) 0.0054(13)
N15 0.0170(15) 0.0171(16) 0.0147(16) 0.0046(13) 0.0063(13) 0.0064(13)
N6 0.0203(17) 0.0132(16) 0.0155(16) 0.0007(12) 0.0029(13) 0.0053(13)
O15 0.0326(17) 0.0433(19) 0.0401(18) 0.0204(15) 0.0162(14) 0.0004(15)
O2 0.0150(14) 0.0342(18) 0.0522(19) -0.0037(14) 0.0129(13) 0.0055(13)
N5 0.0229(17) 0.0159(17) 0.0220(17) 0.0052(13) 0.0100(14) 0.0071(14)
N4 0.0204(17) 0.0175(17) 0.0145(16) 0.0030(13) 0.0034(13) 0.0068(14)
O11 0.0418(18) 0.0357(18) 0.0438(18) 0.0273(15) 0.0247(15) 0.0155(15)
N12 0.0226(17) 0.0185(17) 0.0228(17) 0.0053(14) 0.0066(14) 0.0097(14)
N13 0.0162(16) 0.0171(17) 0.0200(16) 0.0058(13) 0.0050(13) 0.0047(13)
N7 0.0178(16) 0.0161(17) 0.0200(16) 0.0012(13) 0.0042(13) 0.0042(14)
O3 0.0253(16) 0.0362(18) 0.0367(17) -0.0169(14) 0.0034(13) 0.0037(14)
O14 0.0448(19) 0.046(2) 0.0382(18) 0.0033(16) 0.0201(15) 0.0155(17)
N14 0.0177(16) 0.0212(18) 0.0186(16) 0.0073(13) 0.0047(13) 0.0072(14)
O18 0.0459(19) 0.051(2) 0.0302(17) 0.0121(15) 0.0117(15) 0.0227(16)
N10 0.0145(15) 0.0201(17) 0.0176(16) 0.0051(13) 0.0036(13) 0.0054(13)
N11 0.0243(18) 0.0211(18) 0.0304(19) 0.0115(15) 0.0086(15) 0.0062(15)
N9 0.0196(16) 0.0219(18) 0.0189(16) 0.0054(13) 0.0073(13) 0.0084(14)
N16 0.0247(19) 0.042(2) 0.0204(18) 0.0109(17) 0.0061(15) 0.0074(18)
O16 0.056(2) 0.051(2) 0.0375(19) 0.0037(16) 0.0066(17) 0.0270(18)
N18 0.0288(19) 0.035(2) 0.0197(18) 0.0046(15) 0.0046(15) 0.0075(16)
C6 0.0188(18) 0.0151(19) 0.0138(18) 0.0050(14) 0.0034(15) 0.0107(16)
N20 0.042(2) 0.038(2) 0.0237(19) 0.0030(16) 0.0053(17) 0.0178(19)
O17 0.085(3) 0.054(2) 0.061(2) 0.0262(19) 0.039(2) 0.028(2)
N19 0.035(2) 0.036(2) 0.0256(19) 0.0037(16) 0.0031(16) 0.0115(17)
C5 0.0108(17) 0.017(2) 0.0195(19) 0.0010(15) 0.0050(15) 0.0065(16)
N17 0.0278(19) 0.038(2) 0.031(2) 0.0127(17) 0.0099(16) 0.0112(17)
C4 0.0186(19) 0.0149(19) 0.0207(19) 0.0081(15) 0.0115(15) 0.0072(16)
N21 0.056(3) 0.049(3) 0.033(2) 0.018(2) 0.021(2) 0.033(2)
C1 0.0199(19) 0.018(2) 0.0159(18) 0.0027(15) 0.0075(15) 0.0114(16)
C3 0.0191(19) 0.020(2) 0.0165(19) 0.0027(15) 0.0066(15) 0.0104(16)
C10 0.021(2) 0.015(2) 0.022(2) 0.0049(15) 0.0090(16) 0.0063(16)
C9 0.0180(19) 0.024(2) 0.023(2) 0.0088(17) 0.0102(16) 0.0095(17)
C7 0.0172(19) 0.019(2) 0.022(2) 0.0062(16) 0.0060(16) 0.0045(16)
C2 0.0130(17) 0.0179(19) 0.0139(18) 0.0036(15) 0.0037(14) 0.0053(15)
C11 0.0165(19) 0.025(2) 0.0151(19) 0.0032(16) 0.0008(15) 0.0047(17)
C8 0.0182(19) 0.022(2) 0.020(2) 0.0074(16) 0.0089(16) 0.0045(17)
C12 0.025(2) 0.017(2) 0.018(2) 0.0053(15) 0.0024(16) 0.0031(17)
C13 0.036(3) 0.038(3) 0.033(3) 0.012(2) 0.013(2) 0.017(2)
C14 0.033(3) 0.065(3) 0.025(2) 0.003(2) 0.011(2) 0.010(2)
C15 0.026(2) 0.056(3) 0.051(3) -0.014(3) 0.004(2) 0.013(2)

loop_
_atom_type_symbol
_atom_type_description
_atom_type_scat_dispersion_real
_atom_type_scat_dispersion_imag
_atom_type_scat_source
C C 0.0033 0.0016 'International Tables Vol C Tables 4.2.6.8 and 6.1.1.4'
H H 0.0000 0.0000 'International Tables Vol C Tables 4.2.6.8 and 6.1.1.4'
Cu Cu 0.3201 1.2651 'International Tables Vol C Tables 4.2.6.8 and 6.1.1.4'
N N 0.0061 0.0033 'International Tables Vol C Tables 4.2.6.8 and 6.1.1.4'
O O 0.0106 0.0060 'International Tables Vol C Tables 4.2.6.8 and 6.1.1.4'

loop_
_geom_angle_atom_site_label_1
_geom_angle_atom_site_label_2
_geom_angle_atom_site_label_3
_geom_angle
_geom_angle_site_symmetry_1
_geom_angle_site_symmetry_3
_geom_angle_publ_flag
N15 Cu4 N15 180.0 . 2_666 ?
N15 Cu4 N10 88.72(11) . . ?
N15 Cu4 N10 91.28(11) 2_666 . ?
N15 Cu4 N10 91.28(11) . 2_666 ?
N15 Cu4 N10 88.72(11) 2_666 2_666 ?
N10 Cu4 N10 180.0 . 2_666 ?
N15 Cu4 O1 88.71(10) . . ?
N15 Cu4 O1 91.29(10) 2_666 . ?
N10 Cu4 O1 84.12(10) . . ?
N10 Cu4 O1 95.88(10) 2_666 . ?
N15 Cu4 O1 91.29(10) . 2_666 ?
N15 Cu4 O1 88.71(10) 2_666 2_666 ?
N10 Cu4 O1 95.88(10) . 2_666 ?
N10 Cu4 O1 84.12(10) 2_666 2_666 ?
O1 Cu4 O1 180.0 . 2_666 ?
C3 O4 H4 109.5 . . ?
C1 O1 Cu4 141.1(2) . . ?
C5 O7 H7 109.5 . . ?
N11 O10 C9 113.2(2) . . ?
N16 O13 C12 113.4(3) . . ?
N9 N8 N7 115.0(3) . . ?
N9 N8 C8 122.4(3) . . ?
N7 N8 C8 122.6(3) . . ?
N14 N15 C10 107.2(3) . . ?
N14 N15 Cu4 122.7(2) . . ?
C10 N15 Cu4 129.6(2) . . ?
O9 N6 O8 122.9(3) . . ?
O9 N6 C6 118.0(3) . . ?
O8 N6 C6 119.1(3) . . ?
O5 N5 O6 118.6(3) . . ?
O5 N5 C4 120.7(3) . . ?
O6 N5 C4 120.6(3) . . ?
O2 N4 O3 123.4(3) . . ?
O2 N4 C2 117.8(3) . . ?
O3 N4 C2 118.8(3) . . ?
C10 N12 N13 100.9(3) . . ?
N14 N13 N12 115.2(3) . . ?
N14 N13 C11 121.5(3) . . ?
N12 N13 C11 123.3(3) . . ?
C7 N7 N8 101.3(3) . . ?
N13 N14 N15 104.4(3) . . ?
N9 N10 C7 106.3(3) . . ?
N9 N10 Cu4 124.5(2) . . ?
C7 N10 Cu4 128.9(2) . . ?
O11 N11 O12 129.6(3) . . ?
O11 N11 O10 112.3(3) . . ?
O12 N11 O10 118.1(3) . . ?
N8 N9 N10 104.8(3) . . ?
O14 N16 O15 128.6(4) . . ?
O14 N16 O13 118.8(3) . . ?
O15 N16 O13 112.7(3) . . ?
N21 O16 C15 113.3(3) . . ?
N19 N18 N17 114.3(3) . . ?
N19 N18 C14 122.7(3) . . ?
N17 N18 C14 123.0(3) . . ?
C5 C6 C1 124.0(3) . . ?
C5 C6 N6 118.0(3) . . ?
C1 C6 N6 118.0(3) . . ?
N19 N20 C13 105.5(3) . . ?
N18 N19 N20 105.7(3) . . ?
O7 C5 C6 120.3(3) . . ?
O7 C5 C4 120.9(3) . . ?
C6 C5 C4 118.8(3) . . ?
C13 N17 N18 100.9(3) . . ?
N5 C4 C3 119.8(3) . . ?
N5 C4 C5 120.5(3) . . ?
C3 C4 C5 119.7(3) . . ?
O17 N21 O18 128.8(4) . . ?
O17 N21 O16 112.5(4) . . ?
O18 N21 O16 118.8(4) . . ?
O1 C1 C2 122.1(3) . . ?
O1 C1 C6 124.6(3) . . ?
C2 C1 C6 113.3(3) . . ?
O4 C3 C2 117.7(3) . . ?
O4 C3 C4 124.4(3) . . ?
C2 C3 C4 118.0(3) . . ?
N12 C10 N15 112.2(3) . . ?
N12 C10 H10 123.9 . . ?
N15 C10 H10 123.9 . . ?
O10 C9 C8 102.9(3) . . ?
O10 C9 H9A 111.2 . . ?
C8 C9 H9A 111.2 . . ?
O10 C9 H9B 111.2 . . ?
C8 C9 H9B 111.2 . . ?
H9A C9 H9B 109.1 . . ?
N7 C7 N10 112.5(3) . . ?
N7 C7 H7A 123.7 . . ?
N10 C7 H7A 123.7 . . ?
C3 C2 C1 125.8(3) . . ?
C3 C2 N4 116.3(3) . . ?
C1 C2 N4 117.8(3) . . ?
N13 C11 C12 111.1(3) . . ?
N13 C11 H11A 109.4 . . ?
C12 C11 H11A 109.4 . . ?
N13 C11 H11B 109.4 . . ?
C12 C11 H11B 109.4 . . ?
H11A C11 H11B 108.0 . . ?
N8 C8 C9 109.6(3) . . ?
N8 C8 H8A 109.8 . . ?
C9 C8 H8A 109.8 . . ?
N8 C8 H8B 109.8 . . ?
C9 C8 H8B 109.8 . . ?
H8A C8 H8B 108.2 . . ?
O13 C12 C11 105.3(3) . . ?
O13 C12 H12A 110.7 . . ?
C11 C12 H12A 110.7 . . ?
O13 C12 H12B 110.7 . . ?
C11 C12 H12B 110.7 . . ?
H12A C12 H12B 108.8 . . ?
N17 C13 N20 113.4(4) . . ?
N17 C13 H13 123.3 . . ?
N20 C13 H13 123.3 . . ?
N18 C14 C15 110.9(3) . . ?
N18 C14 H14A 109.5 . . ?
C15 C14 H14A 109.5 . . ?
N18 C14 H14B 109.5 . . ?
C15 C14 H14B 109.5 . . ?
H14A C14 H14B 108.0 . . ?
O16 C15 C14 112.8(4) . . ?
O16 C15 H15A 109.0 . . ?
C14 C15 H15A 109.0 . . ?
O16 C15 H15B 109.0 . . ?
C14 C15 H15B 109.0 . . ?
H15A C15 H15B 107.8 . . ?

loop_
_geom_bond_atom_site_label_1
_geom_bond_atom_site_label_2
_geom_bond_distance
_geom_bond_site_symmetry_2
_geom_bond_publ_flag
Cu4 N15 2.005(3) . ?
Cu4 N15 2.005(3) 2_666 ?
Cu4 N10 2.043(3) . ?
Cu4 N10 2.043(3) 2_666 ?
Cu4 O1 2.318(2) . ?
Cu4 O1 2.318(2) 2_666 ?
O4 C3 1.332(4) . ?
O4 H4 0.8400 . ?
O5 N5 1.260(3) . ?
O9 N6 1.232(3) . ?
O1 C1 1.258(4) . ?
O8 N6 1.235(3) . ?
O7 C5 1.329(4) . ?
O7 H7 0.8400 . ?
O10 N11 1.410(4) . ?
O10 C9 1.450(4) . ?
O6 N5 1.267(3) . ?
O13 N16 1.387(4) . ?
O13 C12 1.447(4) . ?
O12 N11 1.205(4) . ?
N8 N9 1.311(4) . ?
N8 N7 1.331(4) . ?
N8 C8 1.465(4) . ?
N15 N14 1.322(4) . ?
N15 C10 1.335(4) . ?
N6 C6 1.456(4) . ?
O15 N16 1.218(4) . ?
O2 N4 1.215(4) . ?
N5 C4 1.382(4) . ?
N4 O3 1.217(4) . ?
N4 C2 1.468(4) . ?
O11 N11 1.198(3) . ?
N12 C10 1.326(4) . ?
N12 N13 1.326(4) . ?
N13 N14 1.312(4) . ?
N13 C11 1.477(4) . ?
N7 C7 1.319(4) . ?
O14 N16 1.203(4) . ?
O18 N21 1.197(4) . ?
N10 N9 1.336(4) . ?
N10 C7 1.348(4) . ?
O16 N21 1.405(5) . ?
O16 C15 1.457(5) . ?
N18 N19 1.314(4) . ?
N18 N17 1.325(4) . ?
N18 C14 1.474(5) . ?
C6 C5 1.376(4) . ?
C6 C1 1.438(5) . ?
N20 N19 1.322(4) . ?
N20 C13 1.338(5) . ?
O17 N21 1.192(4) . ?
C5 C4 1.436(4) . ?
N17 C13 1.316(5) . ?
C4 C3 1.427(5) . ?
C1 C2 1.429(4) . ?
C3 C2 1.366(4) . ?
C10 H10 0.9500 . ?
C9 C8 1.514(5) . ?
C9 H9A 0.9900 . ?
C9 H9B 0.9900 . ?
C7 H7A 0.9500 . ?
C11 C12 1.503(5) . ?
C11 H11A 0.9900 . ?
C11 H11B 0.9900 . ?
C8 H8A 0.9900 . ?
C8 H8B 0.9900 . ?
C12 H12A 0.9900 . ?
C12 H12B 0.9900 . ?
C13 H13 0.9500 . ?
C14 C15 1.509(6) . ?
C14 H14A 0.9900 . ?
C14 H14B 0.9900 . ?
C15 H15A 0.9900 . ?
C15 H15B 0.9900 . ?

loop_
_geom_contact_atom_site_label_1
_geom_contact_atom_site_label_2
_geom_contact_distance
_geom_contact_site_symmetry_1
_geom_contact_site_symmetry_2
_geom_contact_publ_flag
? ? ? ? ? ?

loop_
_geom_hbond_atom_site_label_D
_geom_hbond_atom_site_label_H
_geom_hbond_atom_site_label_A
_geom_hbond_distance_DH
_geom_hbond_distance_HA
_geom_hbond_distance_DA
_geom_hbond_angle_DHA
_geom_hbond_site_symmetry_A
O4 H4 O5 0.84 1.83 2.548(3) 142.5 .

loop_
_geom_torsion_atom_site_label_1
_geom_torsion_atom_site_label_2
_geom_torsion_atom_site_label_3
_geom_torsion_atom_site_label_4
_geom_torsion
_geom_torsion_site_symmetry_1
_geom_torsion_site_symmetry_2
_geom_torsion_site_symmetry_3
_geom_torsion_site_symmetry_4
_geom_torsion_publ_flag
C10 N12 N13 N14 -0.1(4) . . . . ?
C10 N12 N13 C11 -179.0(3) . . . . ?
N9 N8 N7 C7 -0.2(4) . . . . ?
C8 N8 N7 C7 -178.6(3) . . . . ?
N12 N13 N14 N15 0.2(4) . . . . ?
C11 N13 N14 N15 179.1(3) . . . . ?
C10 N15 N14 N13 -0.2(3) . . . . ?
Cu4 N15 N14 N13 -172.75(19) . . . . ?
C9 O10 N11 O11 176.0(3) . . . . ?
C9 O10 N11 O12 -4.6(4) . . . . ?
N7 N8 N9 N10 0.8(4) . . . . ?
C8 N8 N9 N10 179.3(3) . . . . ?
C7 N10 N9 N8 -1.1(3) . . . . ?
Cu4 N10 N9 N8 172.4(2) . . . . ?
C12 O13 N16 O14 -2.9(4) . . . . ?
C12 O13 N16 O15 178.8(3) . . . . ?
O9 N6 C6 C5 128.7(3) . . . . ?
O8 N6 C6 C5 -50.9(4) . . . . ?
O9 N6 C6 C1 -48.6(4) . . . . ?
O8 N6 C6 C1 131.8(3) . . . . ?
N17 N18 N19 N20 0.5(4) . . . . ?
C14 N18 N19 N20 178.3(3) . . . . ?
C13 N20 N19 N18 -0.5(4) . . . . ?
C1 C6 C5 O7 -175.1(3) . . . . ?
N6 C6 C5 O7 7.8(5) . . . . ?
C1 C6 C5 C4 6.9(5) . . . . ?
N6 C6 C5 C4 -170.1(3) . . . . ?
N19 N18 N17 C13 -0.3(4) . . . . ?
C14 N18 N17 C13 -178.0(4) . . . . ?
O5 N5 C4 C3 3.3(5) . . . . ?
O6 N5 C4 C3 -177.0(3) . . . . ?
O5 N5 C4 C5 -175.6(3) . . . . ?
O6 N5 C4 C5 4.1(5) . . . . ?
O7 C5 C4 N5 -4.9(5) . . . . ?
C6 C5 C4 N5 173.1(3) . . . . ?
O7 C5 C4 C3 176.2(3) . . . . ?
C6 C5 C4 C3 -5.8(5) . . . . ?
C15 O16 N21 O17 173.9(4) . . . . ?
C15 O16 N21 O18 -5.3(5) . . . . ?
Cu4 O1 C1 C2 78.8(4) . . . . ?
Cu4 O1 C1 C6 -100.6(4) . . . . ?
C5 C6 C1 O1 177.3(3) . . . . ?
N6 C6 C1 O1 -5.6(5) . . . . ?
C5 C6 C1 C2 -2.1(5) . . . . ?
N6 C6 C1 C2 175.0(3) . . . . ?
N5 C4 C3 O4 1.8(5) . . . . ?
C5 C4 C3 O4 -179.3(3) . . . . ?
N5 C4 C3 C2 -178.8(3) . . . . ?
C5 C4 C3 C2 0.1(5) . . . . ?
N13 N12 C10 N15 0.0(4) . . . . ?
N14 N15 C10 N12 0.1(4) . . . . ?
Cu4 N15 C10 N12 172.0(2) . . . . ?
N11 O10 C9 C8 175.1(3) . . . . ?
N8 N7 C7 N10 -0.6(4) . . . . ?
N9 N10 C7 N7 1.1(4) . . . . ?
Cu4 N10 C7 N7 -172.0(2) . . . . ?
O4 C3 C2 C1 -175.3(3) . . . . ?
C4 C3 C2 C1 5.2(5) . . . . ?
O4 C3 C2 N4 1.5(5) . . . . ?
C4 C3 C2 N4 -178.0(3) . . . . ?
O1 C1 C2 C3 176.3(3) . . . . ?
C6 C1 C2 C3 -4.3(5) . . . . ?
O1 C1 C2 N4 -0.5(5) . . . . ?
C6 C1 C2 N4 178.9(3) . . . . ?
O2 N4 C2 C3 -90.6(4) . . . . ?
O3 N4 C2 C3 90.7(4) . . . . ?
O2 N4 C2 C1 86.5(4) . . . . ?
O3 N4 C2 C1 -92.2(4) . . . . ?
N14 N13 C11 C12 -28.0(4) . . . . ?
N12 N13 C11 C12 150.8(3) . . . . ?
N9 N8 C8 C9 68.2(4) . . . . ?
N7 N8 C8 C9 -113.5(3) . . . . ?
O10 C9 C8 N8 172.4(3) . . . . ?
N16 O13 C12 C11 -176.0(2) . . . . ?
N13 C11 C12 O13 -58.4(3) . . . . ?
N18 N17 C13 N20 -0.1(4) . . . . ?
N19 N20 C13 N17 0.4(5) . . . . ?
N19 N18 C14 C15 -65.4(5) . . . . ?
N17 N18 C14 C15 112.2(4) . . . . ?
N21 O16 C15 C14 -87.7(4) . . . . ?
N18 C14 C15 O16 -50.1(5) . . . . ?
